data_4303636
loop_
_publ_author_name
'Alexander J. Blake'
'Nicola L. Gillibrand'
'Graeme J. Moxey'
'Deborah L. Kays'

_publ_section_title
;
Differing Coordination Environments in Transition Metal Derivatives of
1,8-Bis(silylamido)naphthalene Ligands
;
_journal_name_full 'Inorganic Chemistry'
_journal_page_first 10837
_journal_page_last 10844
_journal_paper_doi 10.1021/ic901745v
_journal_volume 48
_journal_year 2009
_chemical_formula_moiety 'C32 H48 N4 Si4 Zn2, C6 H14'
_chemical_formula_sum 'C38 H62 N4 Si4 Zn2'
_chemical_formula_weight 818.02
_chemical_name_systematic
; 
 ? 
;
_space_group_IT_number 2
_symmetry_cell_setting triclinic
_symmetry_space_group_name_Hall '-P 1'
_symmetry_space_group_name_H-M 'P -1'
_atom_sites_solution_hydrogens 'methyl H atoms from delta-F; others placed geometrically'
_atom_sites_solution_primary direct
_atom_sites_solution_secondary difmap
_audit_creation_method 'enCIFer editing of SHELXL97 CIF output'
_cell_angle_alpha 104.502(2)
_cell_angle_beta 102.791(2)
_cell_angle_gamma 92.593(2)
_cell_formula_units_Z 1
_cell_length_a 9.1441(7)
_cell_length_b 9.9967(7)
_cell_length_c 12.2605(9)
_cell_measurement_reflns_used 4119
_cell_measurement_temperature 150(2)
_cell_measurement_theta_max 27.5
_cell_measurement_theta_min 2.3
_cell_volume 1052.07(13)
_computing_cell_refinement 'Bruker SAINT version 6.36A (Bruker, 2000)'
_computing_data_collection 'Bruker SMART version 5.625 (Bruker, 2001)'
_computing_data_reduction 'Bruker SAINT; Bruker SHELXTL (Bruker, 2001)'
_computing_publication_material 'enCIFer(Allen et al.,2004);PLATON(Spek,2003)'
_computing_structure_refinement 'SHELXL97 (Sheldrick, 1997)'
_computing_structure_solution 'SHELXS97 (Sheldrick, 1990)'
_diffrn_ambient_temperature 150(2)
_diffrn_measured_fraction_theta_full 0.974
_diffrn_measured_fraction_theta_max 0.973
_diffrn_measurement_device_type 'Bruker SMART APEX CCD area detector'
_diffrn_measurement_method omega
_diffrn_radiation_monochromator graphite
_diffrn_radiation_source 'normal-focus sealed tube'
_diffrn_radiation_type MoK\a
_diffrn_radiation_wavelength 0.71073
_diffrn_reflns_av_R_equivalents 0.039
_diffrn_reflns_av_sigmaI/netI 0.023
_diffrn_reflns_limit_h_max 11
_diffrn_reflns_limit_h_min -11
_diffrn_reflns_limit_k_max 12
_diffrn_reflns_limit_k_min -12
_diffrn_reflns_limit_l_max 15
_diffrn_reflns_limit_l_min -15
_diffrn_reflns_number 9239
_diffrn_reflns_theta_full 27.50
_diffrn_reflns_theta_max 27.51
_diffrn_reflns_theta_min 2.30
_diffrn_standards_decay_% 0
_diffrn_standards_number 0
_exptl_absorpt_coefficient_mu 1.285
_exptl_absorpt_correction_T_max 0.391
_exptl_absorpt_correction_T_min 0.334
_exptl_absorpt_correction_type multi-scan
_exptl_absorpt_process_details '(Bruker SHELXTL; Bruker, 2001)'
_exptl_crystal_colour colourless
_exptl_crystal_density_diffrn 1.291
_exptl_crystal_density_method 'not measured'
_exptl_crystal_description block
_exptl_crystal_F_000 434
_exptl_crystal_size_max 0.81
_exptl_crystal_size_mid 0.77
_exptl_crystal_size_min 0.67
_refine_diff_density_max 0.81
_refine_diff_density_min -0.44
_refine_diff_density_rms 0.06
_refine_ls_extinction_method none
_refine_ls_goodness_of_fit_ref 1.05
_refine_ls_hydrogen_treatment 'rigid rotor; riding model'
_refine_ls_matrix_type full
_refine_ls_number_parameters 224
_refine_ls_number_reflns 4693
_refine_ls_number_restraints 0
_refine_ls_restrained_S_all 1.05
_refine_ls_R_factor_all 0.0311
_refine_ls_R_factor_gt 0.0285
_refine_ls_shift/su_max 0.001
_refine_ls_shift/su_mean 0.000
_refine_ls_structure_factor_coef Fsqd
_refine_ls_weighting_details 'calc w=1/[\s^2^(Fo^2^)+(0.049P)^2^+0.202P] where P=(Fo^2^+2Fc^2^)/3'
_refine_ls_weighting_scheme calc
_refine_ls_wR_factor_gt 0.0771
_refine_ls_wR_factor_ref 0.0781
_reflns_number_gt 4279
_reflns_number_total 4693
_reflns_threshold_expression I>2\s(I)
_cod_data_source_file ic901745v_si_002_1.cif
_cod_data_source_block 1
_cod_depositor_comments
;
The following automatic conversions were performed:
'_symmetry_cell_setting' value 'Triclinic' changed to 'triclinic'
according to '/home/saulius/struct/CIF-dictionaries/cif_core.dic'
dictionary named 'cif_core.dic' version 2.4.1 from 2010-06-29.

Automatic conversion script
Id: cif_fix_enum 1527 2010-12-29 10:47:43Z saulius 
;
_cod_original_cell_volume 1052.1(2)
_cod_database_code 4303636

loop_
_symmetry_equiv_pos_as_xyz
'x, y, z'
'-x, -y, -z'

loop_
_atom_site_label
_atom_site_type_symbol
_atom_site_fract_x
_atom_site_fract_y
_atom_site_fract_z
_atom_site_U_iso_or_equiv
_atom_site_adp_type
_atom_site_occupancy
_atom_site_symmetry_multiplicity
_atom_site_calc_flag
_atom_site_refinement_flags
_atom_site_disorder_assembly
_atom_site_disorder_group
Zn1 Zn 0.46922(2) 0.557794(18) 0.103366(15) 0.01818(7) Uani 1 1 d . . .
Si2 Si 0.36825(5) 0.75417(5) 0.30422(4) 0.02220(11) Uani 1 1 d . . .
Si3 Si 0.61913(5) 0.28813(5) 0.09805(4) 0.02195(11) Uani 1 1 d . . .
N2 N 0.50039(15) 0.72107(14) 0.22217(12) 0.0200(3) Uani 1 1 d . . .
N3 N 0.47128(15) 0.36365(13) 0.02336(11) 0.0181(3) Uani 1 1 d . . .
C1 C 0.63285(18) 0.80655(17) 0.23782(14) 0.0202(3) Uani 1 1 d . . .
C2 C 0.6934(2) 0.89689(18) 0.34711(15) 0.0260(4) Uani 1 1 d . . .
H2 H 0.6414 0.8979 0.4063 0.031 Uiso 1 1 calc R . .
C3 C 0.8263(2) 0.98634(19) 0.37508(16) 0.0305(4) Uani 1 1 d . . .
H3 H 0.8598 1.0487 0.4503 0.037 Uiso 1 1 calc R . .
C4 C 0.1895(2) 0.64743(19) 0.21210(16) 0.0296(4) Uani 1 1 d . . .
H4A H 0.1595 0.6753 0.1398 0.044 Uiso 1 1 calc R . .
H4B H 0.1096 0.6623 0.2542 0.044 Uiso 1 1 calc R . .
H4C H 0.2057 0.5489 0.1940 0.044 Uiso 1 1 calc R . .
C5 C 0.3324(2) 0.9412(2) 0.33616(17) 0.0324(4) Uani 1 1 d . . .
H5C H 0.3109 0.9697 0.2639 0.049 Uiso 1 1 calc R . .
H5B H 0.4218 0.9984 0.3900 0.049 Uiso 1 1 calc R . .
H5A H 0.2459 0.9534 0.3713 0.049 Uiso 1 1 calc R . .
C6 C 0.4167(2) 0.7011(2) 0.44262(16) 0.0369(5) Uani 1 1 d . . .
H6A H 0.5100 0.7556 0.4928 0.055 Uiso 1 1 calc R . .
H6B H 0.4309 0.6021 0.4254 0.055 Uiso 1 1 calc R . .
H6C H 0.3346 0.7178 0.4823 0.055 Uiso 1 1 calc R . .
C7 C 0.32992(18) 0.27576(16) -0.02709(14) 0.0192(3) Uani 1 1 d . . .
C8 C 0.2364(2) 0.27013(18) 0.04619(15) 0.0250(4) Uani 1 1 d . . .
H8 H 0.2671 0.3250 0.1244 0.030 Uiso 1 1 calc R . .
C9 C 0.0978(2) 0.18674(19) 0.01006(17) 0.0287(4) Uani 1 1 d . . .
H9 H 0.0353 0.1869 0.0625 0.034 Uiso 1 1 calc R . .
C10 C 0.0544(2) 0.10593(19) -0.10078(17) 0.0276(4) Uani 1 1 d . . .
H10 H -0.0386 0.0481 -0.1252 0.033 Uiso 1 1 calc R . .
C11 C 0.14469(18) 0.10594(17) -0.18091(15) 0.0232(3) Uani 1 1 d . . .
C12 C 0.28557(18) 0.19457(16) -0.14770(14) 0.0188(3) Uani 1 1 d . . .
C13 C 0.0929(2) 0.01654(19) -0.29413(17) 0.0292(4) Uani 1 1 d . . .
H13 H 0.0010 -0.0419 -0.3137 0.035 Uiso 1 1 calc R . .
C14 C 0.7830(2) 0.4263(2) 0.14611(18) 0.0356(4) Uani 1 1 d . . .
H14A H 0.8047 0.4503 0.0781 0.053 Uiso 1 1 calc R . .
H14B H 0.8717 0.3919 0.1870 0.053 Uiso 1 1 calc R . .
H14C H 0.7583 0.5091 0.1983 0.053 Uiso 1 1 calc R . .
C15 C 0.6617(2) 0.12917(19) -0.00146(16) 0.0292(4) Uani 1 1 d . . .
H15A H 0.5672 0.0728 -0.0470 0.044 Uiso 1 1 calc R . .
H15B H 0.7232 0.0750 0.0441 0.044 Uiso 1 1 calc R . .
H15C H 0.7171 0.1559 -0.0539 0.044 Uiso 1 1 calc R . .
C16 C 0.5747(3) 0.2449(2) 0.22720(17) 0.0375(5) Uani 1 1 d . . .
H16A H 0.4849 0.1772 0.2022 0.056 Uiso 1 1 calc R . .
H16B H 0.5556 0.3295 0.2806 0.056 Uiso 1 1 calc R . .
H16C H 0.6602 0.2052 0.2667 0.056 Uiso 1 1 calc R . .
C1S C -0.1683(3) -0.3312(3) -0.3648(2) 0.0557(6) Uani 1 1 d . . .
H1SC H -0.2590 -0.2830 -0.3622 0.084 Uiso 1 1 calc R . .
H1SB H -0.0817 -0.2739 -0.3074 0.084 Uiso 1 1 calc R . .
H1SA H -0.1831 -0.4204 -0.3471 0.084 Uiso 1 1 calc R . .
C2S C -0.1396(3) -0.3561(3) -0.4841(2) 0.0606(7) Uani 1 1 d . . .
H2SB H -0.1329 -0.2654 -0.5024 0.073 Uiso 1 1 calc R . .
H2SA H -0.2284 -0.4140 -0.5404 0.073 Uiso 1 1 calc R . .
C3S C 0.0016(3) -0.4261(3) -0.5037(3) 0.0580(7) Uani 1 1 d . . .
H3SB H 0.0146 -0.4240 -0.5813 0.070 Uiso 1 1 calc R . .
H3SA H 0.0905 -0.3712 -0.4454 0.070 Uiso 1 1 calc R . .

loop_
_atom_site_aniso_label
_atom_site_aniso_U_11
_atom_site_aniso_U_22
_atom_site_aniso_U_33
_atom_site_aniso_U_23
_atom_site_aniso_U_13
_atom_site_aniso_U_12
Zn1 0.02225(11) 0.01599(11) 0.01610(11) 0.00255(7) 0.00649(7) 0.00039(7)
Si2 0.0239(2) 0.0244(2) 0.0178(2) 0.00261(18) 0.00744(18) 0.00188(18)
Si3 0.0255(2) 0.0208(2) 0.0196(2) 0.00709(18) 0.00373(18) 0.00246(18)
N2 0.0226(7) 0.0177(7) 0.0186(7) 0.0010(5) 0.0074(5) 0.0001(5)
N3 0.0216(7) 0.0154(6) 0.0166(6) 0.0034(5) 0.0047(5) 0.0002(5)
C1 0.0221(8) 0.0172(8) 0.0204(8) 0.0050(6) 0.0033(6) 0.0038(6)
C2 0.0266(9) 0.0272(9) 0.0207(8) 0.0026(7) 0.0033(7) 0.0002(7)
C3 0.0295(9) 0.0272(9) 0.0257(9) -0.0005(7) -0.0018(7) -0.0029(7)
C4 0.0287(9) 0.0297(9) 0.0300(9) 0.0066(7) 0.0088(8) 0.0001(7)
C5 0.0326(10) 0.0300(10) 0.0290(10) -0.0027(8) 0.0069(8) 0.0077(8)
C6 0.0406(11) 0.0473(12) 0.0251(10) 0.0125(9) 0.0101(8) 0.0005(9)
C7 0.0211(8) 0.0153(7) 0.0227(8) 0.0072(6) 0.0056(6) 0.0026(6)
C8 0.0297(9) 0.0221(8) 0.0252(9) 0.0063(7) 0.0109(7) 0.0029(7)
C9 0.0269(9) 0.0292(9) 0.0369(10) 0.0137(8) 0.0157(8) 0.0041(7)
C10 0.0205(8) 0.0255(9) 0.0390(10) 0.0131(8) 0.0073(7) 0.0003(7)
C11 0.0192(8) 0.0193(8) 0.0303(9) 0.0083(7) 0.0025(7) 0.0025(6)
C12 0.0192(8) 0.0152(7) 0.0221(8) 0.0057(6) 0.0041(6) 0.0030(6)
C13 0.0217(9) 0.0249(9) 0.0350(10) 0.0052(7) -0.0016(7) -0.0025(7)
C14 0.0283(10) 0.0325(10) 0.0394(11) 0.0083(8) -0.0033(8) -0.0011(8)
C15 0.0326(10) 0.0254(9) 0.0311(10) 0.0089(7) 0.0081(8) 0.0093(7)
C16 0.0487(12) 0.0425(12) 0.0274(10) 0.0180(9) 0.0108(9) 0.0122(9)
C1S 0.0601(16) 0.0527(15) 0.0560(15) 0.0217(12) 0.0101(12) 0.0028(12)
C2S 0.0578(16) 0.0663(18) 0.0602(17) 0.0236(14) 0.0096(13) 0.0172(13)
C3S 0.0581(16) 0.0655(17) 0.0574(16) 0.0309(14) 0.0123(12) 0.0028(13)

loop_
_atom_type_symbol
_atom_type_description
_atom_type_scat_dispersion_real
_atom_type_scat_dispersion_imag
_atom_type_scat_source
C C 0.0033 0.0016 'International Tables Vol C Tables 4.2.6.8 and 6.1.1.4'
H H 0.0000 0.0000 'International Tables Vol C Tables 4.2.6.8 and 6.1.1.4'
N N 0.0061 0.0033 'International Tables Vol C Tables 4.2.6.8 and 6.1.1.4'
Si Si 0.0817 0.0704 'International Tables Vol C Tables 4.2.6.8 and 6.1.1.4'
Zn Zn 0.2839 1.4301 'International Tables Vol C Tables 4.2.6.8 and 6.1.1.4'

loop_
_geom_angle_atom_site_label_1
_geom_angle_atom_site_label_2
_geom_angle_atom_site_label_3
_geom_angle
_geom_angle_site_symmetry_1
_geom_angle_site_symmetry_3
_geom_angle_publ_flag
N2 Zn1 N3 160.28(6) . . ?
N2 Zn1 N3 99.07(6) . 2_665 ?
N3 Zn1 N3 95.42(5) . 2_665 ?
N2 Zn1 Zn1 143.00(4) . 2_665 ?
N3 Zn1 Zn1 49.61(4) . 2_665 ?
N3 Zn1 Zn1 45.81(4) 2_665 2_665 ?
N2 Si2 C6 113.89(9) . . ?
N2 Si2 C5 111.58(8) . . ?
C6 Si2 C5 109.63(10) . . ?
N2 Si2 C4 105.71(7) . . ?
C6 Si2 C4 107.69(9) . . ?
C5 Si2 C4 108.05(9) . . ?
N3 Si3 C15 110.26(8) . . ?
N3 Si3 C16 112.23(8) . . ?
C15 Si3 C16 109.77(9) . . ?
N3 Si3 C14 104.03(8) . . ?
C15 Si3 C14 110.77(9) . . ?
C16 Si3 C14 109.65(10) . . ?
C1 N2 Si2 125.64(11) . . ?
C1 N2 Zn1 115.69(11) . . ?
Si2 N2 Zn1 118.66(7) . . ?
C7 N3 Si3 115.68(10) . . ?
C7 N3 Zn1 119.33(10) . . ?
Si3 N3 Zn1 111.50(7) . . ?
C7 N3 Zn1 108.60(10) . 2_665 ?
Si3 N3 Zn1 113.00(7) . 2_665 ?
Zn1 N3 Zn1 84.58(5) . 2_665 ?
C2 C1 N2 118.06(15) . . ?
C2 C1 C12 117.51(15) . 2_665 ?
N2 C1 C12 124.42(14) . 2_665 ?
C1 C2 C3 123.96(17) . . ?
C1 C2 H2 118.0 . . ?
C3 C2 H2 118.0 . . ?
C13 C3 C2 119.61(17) 2_665 . ?
C13 C3 H3 120.2 2_665 . ?
C2 C3 H3 120.2 . . ?
Si2 C4 H4A 109.5 . . ?
Si2 C4 H4B 109.5 . . ?
H4A C4 H4B 109.5 . . ?
Si2 C4 H4C 109.5 . . ?
H4A C4 H4C 109.5 . . ?
H4B C4 H4C 109.5 . . ?
Si2 C5 H5C 109.5 . . ?
Si2 C5 H5B 109.5 . . ?
H5C C5 H5B 109.5 . . ?
Si2 C5 H5A 109.5 . . ?
H5C C5 H5A 109.5 . . ?
H5B C5 H5A 109.5 . . ?
Si2 C6 H6A 109.5 . . ?
Si2 C6 H6B 109.5 . . ?
H6A C6 H6B 109.5 . . ?
Si2 C6 H6C 109.5 . . ?
H6A C6 H6C 109.5 . . ?
H6B C6 H6C 109.5 . . ?
C8 C7 N3 116.48(14) . . ?
C8 C7 C12 120.11(15) . . ?
N3 C7 C12 123.40(14) . . ?
C7 C8 C9 122.75(16) . . ?
C7 C8 H8 118.6 . . ?
C9 C8 H8 118.6 . . ?
C10 C9 C8 119.04(16) . . ?
C10 C9 H9 120.5 . . ?
C8 C9 H9 120.5 . . ?
C9 C10 C11 121.39(16) . . ?
C9 C10 H10 119.3 . . ?
C11 C10 H10 119.3 . . ?
C13 C11 C10 117.91(16) . . ?
C13 C11 C12 121.13(16) . . ?
C10 C11 C12 120.96(16) . . ?
C11 C12 C7 115.66(15) . . ?
C11 C12 C1 117.17(14) . 2_665 ?
C7 C12 C1 127.17(14) . 2_665 ?
C3 C13 C11 120.49(16) 2_665 . ?
C3 C13 H13 119.8 2_665 . ?
C11 C13 H13 119.8 . . ?
Si3 C14 H14A 109.5 . . ?
Si3 C14 H14B 109.5 . . ?
H14A C14 H14B 109.5 . . ?
Si3 C14 H14C 109.5 . . ?
H14A C14 H14C 109.5 . . ?
H14B C14 H14C 109.5 . . ?
Si3 C15 H15A 109.5 . . ?
Si3 C15 H15B 109.5 . . ?
H15A C15 H15B 109.5 . . ?
Si3 C15 H15C 109.5 . . ?
H15A C15 H15C 109.5 . . ?
H15B C15 H15C 109.5 . . ?
Si3 C16 H16A 109.5 . . ?
Si3 C16 H16B 109.5 . . ?
H16A C16 H16B 109.5 . . ?
Si3 C16 H16C 109.5 . . ?
H16A C16 H16C 109.5 . . ?
H16B C16 H16C 109.5 . . ?
C2S C1S H1SC 109.5 . . ?
C2S C1S H1SB 109.5 . . ?
H1SC C1S H1SB 109.5 . . ?
C2S C1S H1SA 109.5 . . ?
H1SC C1S H1SA 109.5 . . ?
H1SB C1S H1SA 109.5 . . ?
C1S C2S C3S 117.1(2) . . ?
C1S C2S H2SB 108.0 . . ?
C3S C2S H2SB 108.0 . . ?
C1S C2S H2SA 108.0 . . ?
C3S C2S H2SA 108.0 . . ?
H2SB C2S H2SA 107.3 . . ?
C3S C3S C2S 114.6(3) 2_544 . ?
C3S C3S H3SB 108.6 2_544 . ?
C2S C3S H3SB 108.6 . . ?
C3S C3S H3SA 108.6 2_544 . ?
C2S C3S H3SA 108.6 . . ?
H3SB C3S H3SA 107.6 . . ?

loop_
_geom_bond_atom_site_label_1
_geom_bond_atom_site_label_2
_geom_bond_distance
_geom_bond_site_symmetry_2
_geom_bond_publ_flag
Zn1 N2 1.8576(13) . ?
Zn1 N3 1.9461(13) . ?
Zn1 N3 2.0673(13) 2_665 ?
Zn1 Zn1 2.7019(4) 2_665 ?
Si2 N2 1.7289(14) . ?
Si2 C4 1.8729(19) . ?
Si2 C5 1.8714(19) . ?
Si2 C6 1.870(2) . ?
Si3 N3 1.7682(14) . ?
Si3 C14 1.8752(19) . ?
Si3 C15 1.8603(19) . ?
Si3 C16 1.8632(19) . ?
N2 C1 1.398(2) . ?
N3 C7 1.448(2) . ?
N3 Zn1 2.0673(13) 2_665 ?
C1 C2 1.392(2) . ?
C1 C12 1.462(2) 2_665 ?
C2 C3 1.399(2) . ?
C2 H2 0.9500 . ?
C3 C13 1.358(3) 2_665 ?
C3 H3 0.9500 . ?
C4 H4A 0.9800 . ?
C4 H4B 0.9800 . ?
C4 H4C 0.9800 . ?
C5 H5C 0.9800 . ?
C5 H5B 0.9800 . ?
C5 H5A 0.9800 . ?
C6 H6A 0.9800 . ?
C6 H6B 0.9800 . ?
C6 H6C 0.9800 . ?
C7 C8 1.379(2) . ?
C7 C12 1.454(2) . ?
C8 C9 1.403(2) . ?
C8 H8 0.9500 . ?
C9 C10 1.356(3) . ?
C9 H9 0.9500 . ?
C10 C11 1.416(3) . ?
C10 H10 0.9500 . ?
C11 C13 1.414(2) . ?
C11 C12 1.447(2) . ?
C12 C1 1.462(2) 2_665 ?
C13 C3 1.358(3) 2_665 ?
C13 H13 0.9500 . ?
C14 H14A 0.9800 . ?
C14 H14B 0.9800 . ?
C14 H14C 0.9800 . ?
C15 H15A 0.9800 . ?
C15 H15B 0.9800 . ?
C15 H15C 0.9800 . ?
C16 H16A 0.9800 . ?
C16 H16B 0.9800 . ?
C16 H16C 0.9800 . ?
C1S C2S 1.504(4) . ?
C1S H1SC 0.9800 . ?
C1S H1SB 0.9800 . ?
C1S H1SA 0.9800 . ?
C2S C3S 1.533(4) . ?
C2S H2SB 0.9900 . ?
C2S H2SA 0.9900 . ?
C3S C3S 1.502(5) 2_544 ?
C3S H3SB 0.9900 . ?
C3S H3SA 0.9900 . ?

loop_
_geom_torsion_atom_site_label_1
_geom_torsion_atom_site_label_2
_geom_torsion_atom_site_label_3
_geom_torsion_atom_site_label_4
_geom_torsion
_geom_torsion_site_symmetry_1
_geom_torsion_site_symmetry_2
_geom_torsion_site_symmetry_3
_geom_torsion_site_symmetry_4
_geom_torsion_publ_flag
C6 Si2 N2 C1 -83.31(16) . . . . ?
C5 Si2 N2 C1 41.45(16) . . . . ?
C4 Si2 N2 C1 158.67(14) . . . . ?
C6 Si2 N2 Zn1 95.80(11) . . . . ?
C5 Si2 N2 Zn1 -139.43(9) . . . . ?
C4 Si2 N2 Zn1 -22.22(11) . . . . ?
N3 Zn1 N2 C1 92.9(2) . . . . ?
N3 Zn1 N2 C1 -43.89(12) 2_665 . . . ?
Zn1 Zn1 N2 C1 -27.85(16) 2_665 . . . ?
N3 Zn1 N2 Si2 -86.28(18) . . . . ?
N3 Zn1 N2 Si2 136.90(8) 2_665 . . . ?
Zn1 Zn1 N2 Si2 152.95(4) 2_665 . . . ?
C15 Si3 N3 C7 59.25(13) . . . . ?
C16 Si3 N3 C7 -63.47(14) . . . . ?
C14 Si3 N3 C7 178.07(12) . . . . ?
C15 Si3 N3 Zn1 -160.07(8) . . . . ?
C16 Si3 N3 Zn1 77.21(10) . . . . ?
C14 Si3 N3 Zn1 -41.26(10) . . . . ?
C15 Si3 N3 Zn1 -66.81(9) . . . 2_665 ?
C16 Si3 N3 Zn1 170.47(9) . . . 2_665 ?
C14 Si3 N3 Zn1 52.00(10) . . . 2_665 ?
N2 Zn1 N3 C7 114.44(18) . . . . ?
N3 Zn1 N3 C7 -108.31(12) 2_665 . . . ?
Zn1 Zn1 N3 C7 -108.31(12) 2_665 . . . ?
N2 Zn1 N3 Si3 -24.6(2) . . . . ?
N3 Zn1 N3 Si3 112.61(8) 2_665 . . . ?
Zn1 Zn1 N3 Si3 112.61(8) 2_665 . . . ?
N2 Zn1 N3 Zn1 -137.25(15) . . . 2_665 ?
N3 Zn1 N3 Zn1 0.0 2_665 . . 2_665 ?
Si2 N2 C1 C2 24.1(2) . . . . ?
Zn1 N2 C1 C2 -155.00(13) . . . . ?
Si2 N2 C1 C12 -157.31(13) . . . 2_665 ?
Zn1 N2 C1 C12 23.6(2) . . . 2_665 ?
N2 C1 C2 C3 179.00(17) . . . . ?
C12 C1 C2 C3 0.3(3) 2_665 . . . ?
C1 C2 C3 C13 -2.8(3) . . . 2_665 ?
Si3 N3 C7 C8 82.94(16) . . . . ?
Zn1 N3 C7 C8 -54.50(18) . . . . ?
Zn1 N3 C7 C8 -148.79(13) 2_665 . . . ?
Si3 N3 C7 C12 -96.21(16) . . . . ?
Zn1 N3 C7 C12 126.34(14) . . . . ?
Zn1 N3 C7 C12 32.06(17) 2_665 . . . ?
N3 C7 C8 C9 -178.37(15) . . . . ?
C12 C7 C8 C9 0.8(3) . . . . ?
C7 C8 C9 C10 1.3(3) . . . . ?
C8 C9 C10 C11 -1.1(3) . . . . ?
C9 C10 C11 C13 178.69(17) . . . . ?
C9 C10 C11 C12 -1.2(3) . . . . ?
C13 C11 C12 C7 -176.75(15) . . . . ?
C10 C11 C12 C7 3.1(2) . . . . ?
C13 C11 C12 C1 3.4(2) . . . 2_665 ?
C10 C11 C12 C1 -176.68(15) . . . 2_665 ?
C8 C7 C12 C11 -2.9(2) . . . . ?
N3 C7 C12 C11 176.19(14) . . . . ?
C8 C7 C12 C1 176.87(16) . . . 2_665 ?
N3 C7 C12 C1 -4.0(3) . . . 2_665 ?
C10 C11 C13 C3 179.03(17) . . . 2_665 ?
C12 C11 C13 C3 -1.1(3) . . . 2_665 ?
C1S C2S C3S C3S 66.3(4) . . . 2_544 ?
